data_7017224
loop_
_publ_author_name
'Stevens, James R.'
'Plieger, Paul G.'

_publ_section_title
;
 Anion-driven conformation control and enhanced sulfate binding utilising
 aryl linked salicylaldoxime dicopper helicates.
;
_journal_issue 45
_journal_name_full 'Dalton transactions (Cambridge, England : 2003)'
_journal_page_first 12235
_journal_page_last 12241
_journal_paper_doi 10.1039/c1dt10808e
_journal_volume 40
_journal_year 2011
_chemical_formula_moiety 'C68 H92 B Cu2 F4 N8 O8, 3(C3 H6 O), 3(B F4)'
_chemical_formula_sum 'C77 H110 B4 Cu2 F16 N8 O11'
_chemical_formula_weight 1798.05
_chemical_name_systematic
;
?
;
_space_group_IT_number 2
_symmetry_cell_setting triclinic
_symmetry_space_group_name_Hall '-P 1'
_symmetry_space_group_name_H-M 'P -1'
_atom_sites_solution_hydrogens geom
_atom_sites_solution_primary direct
_atom_sites_solution_secondary difmap
_audit_creation_method SHELXL-97
_cell_angle_alpha 82.675(6)
_cell_angle_beta 77.892(5)
_cell_angle_gamma 75.638(5)
_cell_formula_units_Z 2
_cell_length_a 11.7783(3)
_cell_length_b 19.0859(5)
_cell_length_c 20.9814(15)
_cell_measurement_reflns_used 39551
_cell_measurement_temperature 123(2)
_cell_measurement_theta_max 72.1
_cell_measurement_theta_min 6.6
_cell_volume 4453.4(4)
_computing_cell_refinement
;
CrystalClear-SM Expert 2.0 rc14 (Rigaku, 2009)
;
_computing_data_collection
;
CrystalClear-SM Expert 2.0 rc14 (Rigaku, 2009)
;
_computing_data_reduction
;
CrystalClear-SM Expert 2.0 rc14 (Rigaku, 2009)
;
_computing_structure_refinement 'SHELXL-97 (Sheldrick, 1997)'
_computing_structure_solution 'SHELXS-97 (Sheldrick, 1990)'
_diffrn_ambient_temperature 123(2)
_diffrn_detector RX
_diffrn_detector_area_resol_mean 10.0000
_diffrn_measured_fraction_theta_full 0.969
_diffrn_measured_fraction_theta_max 0.969
_diffrn_measurement_device
;
Crystal Goniometer
;
_diffrn_measurement_device_type
;
Rigaku RAXIS conversion
;
_diffrn_measurement_method 'profile data from \w-scans'
_diffrn_measurement_specimen_support Loop
_diffrn_radiation_monochromator Confocal
_diffrn_radiation_type Copper
_diffrn_radiation_wavelength 1.54178
_diffrn_reflns_av_R_equivalents 0.0747
_diffrn_reflns_av_sigmaI/netI 0.0782
_diffrn_reflns_limit_h_max 10
_diffrn_reflns_limit_h_min -13
_diffrn_reflns_limit_k_max 21
_diffrn_reflns_limit_k_min -21
_diffrn_reflns_limit_l_max 23
_diffrn_reflns_limit_l_min -23
_diffrn_reflns_number 53358
_diffrn_reflns_theta_full 61.16
_diffrn_reflns_theta_max 61.16
_diffrn_reflns_theta_min 6.62
_diffrn_source 'Rotating Anode'
_diffrn_source_current 20.0
_diffrn_source_power 0.8
_diffrn_source_voltage 40.0
_exptl_absorpt_coefficient_mu 1.383
_exptl_absorpt_correction_T_max 0.760
_exptl_absorpt_correction_T_min 0.452
_exptl_absorpt_correction_type multi-scan
_exptl_crystal_colour Green
_exptl_crystal_density_diffrn 1.341
_exptl_crystal_density_method 'not measured'
_exptl_crystal_description Platelet
_exptl_crystal_F_000 1876
_exptl_crystal_size_max 0.20
_exptl_crystal_size_mid 0.20
_exptl_crystal_size_min 0.20
_refine_diff_density_max 0.917
_refine_diff_density_min -0.909
_refine_diff_density_rms 0.080
_refine_ls_extinction_method none
_refine_ls_goodness_of_fit_ref 1.089
_refine_ls_hydrogen_treatment constr
_refine_ls_matrix_type full
_refine_ls_number_parameters 1166
_refine_ls_number_reflns 13270
_refine_ls_number_restraints 764
_refine_ls_restrained_S_all 1.068
_refine_ls_R_factor_all 0.1141
_refine_ls_R_factor_gt 0.0881
_refine_ls_shift/su_max 0.001
_refine_ls_shift/su_mean 0.000
_refine_ls_structure_factor_coef Fsqd
_refine_ls_weighting_details 'calc w=1/[\s^2^(Fo^2^)+(0.1581P)^2^+0.0000P] where P=(Fo^2^+2Fc^2^)/3'
_refine_ls_weighting_scheme calc
_refine_ls_wR_factor_gt 0.2404
_refine_ls_wR_factor_ref 0.2718
_reflns_number_gt 8153
_reflns_number_total 13270
_reflns_threshold_expression >2sigma(I)
_cod_data_source_file c1dt10808e.txt
_cod_data_source_block jsbf2orig
_cod_depositor_comments
;
The following automatic conversions were performed:

'_exptl_absorpt_correction_type' value 'Multi-scan' changed to
'multi-scan' according to
/home/saulius/struct/CIF-dictionaries/cif_core.dic dictionary named
'cif_core.dic' version 2.4.1 from 2010-06-29.

Automatic conversion script
Id: cif_fix_values 1715 2011-07-08 13:25:40Z adriana 
;
_cod_database_code 7017224

loop_
_symmetry_equiv_pos_as_xyz
'x, y, z'
'-x, -y, -z'

loop_
_atom_site_label
_atom_site_type_symbol
_atom_site_fract_x
_atom_site_fract_y
_atom_site_fract_z
_atom_site_U_iso_or_equiv
_atom_site_adp_type
_atom_site_occupancy
_atom_site_symmetry_multiplicity
_atom_site_calc_flag
_atom_site_refinement_flags
_atom_site_disorder_assembly
_atom_site_disorder_group
Cu1 Cu 0.90684(8) 0.03517(4) 0.08534(3) 0.0620(3) Uani 1 1 d . . .
Cu2 Cu 0.64500(6) -0.05541(4) 0.41899(3) 0.0515(3) Uani 1 1 d . . .
O11 O 0.7965(3) 0.12533(18) 0.08804(16) 0.0629(9) Uani 1 1 d . . .
C11 C 0.8078(5) 0.1861(3) 0.1096(2) 0.0574(12) Uani 1 1 d U . .
O12 O 0.6374(3) -0.14490(16) 0.39189(15) 0.0507(8) Uani 1 1 d . . .
C12 C 0.7278(5) -0.2024(3) 0.3819(2) 0.0519(12) Uani 1 1 d U . .
O13 O 0.6622(3) 0.03625(18) 0.43568(15) 0.0554(9) Uani 1 1 d . . .
C13 C 0.5843(5) 0.0998(3) 0.4321(2) 0.0527(12) Uani 1 1 d U . .
O14 O 1.0117(3) -0.05812(18) 0.09031(17) 0.0685(10) Uani 1 1 d . . .
C14 C 0.9845(5) -0.1217(3) 0.0876(2) 0.0588(13) Uani 1 1 d U . .
C21 C 0.9143(5) 0.1969(3) 0.1229(2) 0.0567(12) Uani 1 1 d U . .
C22 C 0.8361(5) -0.2147(3) 0.4059(2) 0.0527(11) Uani 1 1 d U . .
C23 C 0.4667(5) 0.1095(3) 0.4225(2) 0.0503(11) Uani 1 1 d U . .
C24 C 0.8888(5) -0.1302(3) 0.0628(2) 0.0568(12) Uani 1 1 d U . .
C31 C 0.9162(5) 0.2642(3) 0.1444(2) 0.0625(13) Uani 1 1 d U . .
H31A H 0.9873 0.2707 0.1526 0.075 Uiso 1 1 calc R . .
C32 C 0.9212(5) -0.2788(3) 0.3952(2) 0.0547(12) Uani 1 1 d U . .
H32A H 0.9902 -0.2859 0.4124 0.066 Uiso 1 1 calc R . .
C33 C 0.3924(5) 0.1777(3) 0.4200(2) 0.0515(11) Uani 1 1 d U . .
H33A H 0.3154 0.1819 0.4131 0.062 Uiso 1 1 calc R . .
C34 C 0.8711(5) -0.2001(3) 0.0579(2) 0.0591(13) Uani 1 1 d U . .
H34A H 0.8072 -0.2043 0.0402 0.071 Uiso 1 1 calc R . .
C41 C 0.8163(5) 0.3199(3) 0.1534(3) 0.0636(13) Uani 1 1 d U . .
C42 C 0.9098(5) -0.3331(3) 0.3602(2) 0.0561(12) Uani 1 1 d U . .
C43 C 0.4266(5) 0.2410(3) 0.4272(2) 0.0568(12) Uani 1 1 d U . .
C44 C 0.9468(5) -0.2619(3) 0.0790(2) 0.0617(13) Uani 1 1 d U A .
C51 C 0.7101(5) 0.3073(3) 0.1430(3) 0.0674(14) Uani 1 1 d U . .
H51A H 0.6408 0.3435 0.1508 0.081 Uiso 1 1 calc R . .
C52 C 0.8055(5) -0.3183(3) 0.3332(2) 0.0563(12) Uani 1 1 d U . .
H52A H 0.7948 -0.3526 0.3086 0.068 Uiso 1 1 calc R . .
C53 C 0.5424(5) 0.2304(3) 0.4378(2) 0.0601(13) Uani 1 1 d U . .
H53A H 0.5687 0.2708 0.4435 0.072 Uiso 1 1 calc R . .
C54 C 1.0378(5) -0.2528(3) 0.1069(3) 0.0668(14) Uani 1 1 d U . .
H54A H 1.0875 -0.2938 0.1234 0.080 Uiso 1 1 calc R . .
C61 C 0.7042(5) 0.2433(3) 0.1216(3) 0.0644(13) Uani 1 1 d U . .
C62 C 0.7195(4) -0.2555(3) 0.3419(2) 0.0497(11) Uani 1 1 d U . .
C63 C 0.6208(5) 0.1634(3) 0.4403(2) 0.0539(12) Uani 1 1 d U . .
C64 C 1.0590(5) -0.1855(3) 0.1114(3) 0.0651(13) Uani 1 1 d U . .
C211 C 1.0237(5) 0.1412(3) 0.1165(2) 0.0576(13) Uani 1 1 d U . .
H21A H 1.0922 0.1529 0.1232 0.069 Uiso 1 1 calc R . .
N212 N 1.0317(4) 0.0774(2) 0.10233(19) 0.0568(11) Uani 1 1 d . . .
O213 O 1.1464(3) 0.03444(19) 0.09849(16) 0.0657(10) Uani 1 1 d . . .
H213 H 1.1474 -0.0063 0.0894 0.079 Uiso 1 1 calc R . .
C221 C 0.8611(5) -0.1620(3) 0.4420(2) 0.0534(12) Uani 1 1 d U . .
H22A H 0.9291 -0.1752 0.4607 0.064 Uiso 1 1 calc R . .
N222 N 0.7946(3) -0.0985(2) 0.44939(17) 0.0493(10) Uani 1 1 d . . .
O223 O 0.8342(3) -0.05629(18) 0.48654(15) 0.0574(9) Uani 1 1 d . . .
H223 H 0.7880 -0.0164 0.4893 0.069 Uiso 1 1 calc R . .
C231 C 0.4187(5) 0.0472(3) 0.4153(2) 0.0513(12) Uani 1 1 d U . .
H23A H 0.3401 0.0566 0.4094 0.062 Uiso 1 1 calc R . .
N232 N 0.4775(4) -0.0185(2) 0.41665(17) 0.0525(10) Uani 1 1 d . . .
O233 O 0.4047(3) -0.06594(17) 0.41301(14) 0.0522(8) Uani 1 1 d . . .
H233 H 0.4442 -0.1079 0.4137 0.063 Uiso 1 1 calc R . .
C241 C 0.8002(5) -0.0689(3) 0.0409(2) 0.0561(13) Uani 1 1 d U . .
H24A H 0.7407 -0.0782 0.0225 0.067 Uiso 1 1 calc R . .
N242 N 0.8006(4) -0.0026(2) 0.04580(19) 0.0618(12) Uani 1 1 d . . .
O243 O 0.7138(3) 0.04709(18) 0.01665(16) 0.0654(10) Uani 1 1 d . . .
H243 H 0.7177 0.0885 0.0209 0.078 Uiso 1 1 calc R . .
C411 C 0.8137(5) 0.3927(3) 0.1784(3) 0.0648(14) Uani 1 1 d U . .
C412 C 0.7467(7) 0.4556(3) 0.1374(4) 0.105(2) Uani 1 1 d U . .
H41A H 0.7870 0.4550 0.0926 0.158 Uiso 1 1 calc R . .
H41B H 0.7445 0.5008 0.1536 0.158 Uiso 1 1 calc R . .
H41C H 0.6668 0.4504 0.1402 0.158 Uiso 1 1 calc R . .
C413 C 0.7529(8) 0.3939(4) 0.2496(4) 0.125(3) Uani 1 1 d U . .
H41D H 0.7964 0.3550 0.2749 0.188 Uiso 1 1 calc R . .
H41E H 0.6729 0.3882 0.2536 0.188 Uiso 1 1 calc R . .
H41F H 0.7510 0.4394 0.2653 0.188 Uiso 1 1 calc R . .
C414 C 0.9404(6) 0.4035(3) 0.1729(3) 0.0834(19) Uani 1 1 d U . .
H41G H 0.9843 0.3649 0.1983 0.125 Uiso 1 1 calc R . .
H41H H 0.9363 0.4491 0.1890 0.125 Uiso 1 1 calc R . .
H41I H 0.9798 0.4033 0.1279 0.125 Uiso 1 1 calc R . .
C421 C 1.0044(5) -0.4051(3) 0.3528(3) 0.0601(13) Uani 1 1 d U . .
C422 C 0.9670(5) -0.4606(3) 0.3192(3) 0.0708(15) Uani 1 1 d U . .
H42A H 1.0289 -0.5042 0.3159 0.106 Uiso 1 1 calc R . .
H42B H 0.9543 -0.4407 0.2762 0.106 Uiso 1 1 calc R . .
H42C H 0.8946 -0.4714 0.3445 0.106 Uiso 1 1 calc R . .
C423 C 1.0227(8) -0.4392(4) 0.4209(3) 0.130(4) Uani 1 1 d U . .
H42D H 1.0476 -0.4062 0.4431 0.195 Uiso 1 1 calc R . .
H42E H 1.0828 -0.4836 0.4171 0.195 Uiso 1 1 calc R . .
H42F H 0.9491 -0.4492 0.4455 0.195 Uiso 1 1 calc R . .
C424 C 1.1198(5) -0.3896(4) 0.3114(4) 0.103(2) Uani 1 1 d U . .
H42G H 1.1459 -0.3557 0.3319 0.154 Uiso 1 1 calc R . .
H42H H 1.1061 -0.3694 0.2687 0.154 Uiso 1 1 calc R . .
H42I H 1.1800 -0.4340 0.3077 0.154 Uiso 1 1 calc R . .
C431 C 0.3474(5) 0.3173(3) 0.4233(2) 0.0570(13) Uani 1 1 d U . .
C432 C 0.2182(5) 0.3181(3) 0.4219(3) 0.0666(15) Uani 1 1 d U . .
H43A H 0.2154 0.2937 0.3852 0.100 Uiso 1 1 calc R . .
H43B H 0.1734 0.3674 0.4180 0.100 Uiso 1 1 calc R . .
H43C H 0.1843 0.2939 0.4616 0.100 Uiso 1 1 calc R . .
C433 C 0.3975(6) 0.3596(3) 0.3604(3) 0.0807(18) Uani 1 1 d U . .
H43D H 0.3967 0.3356 0.3230 0.121 Uiso 1 1 calc R . .
H43E H 0.4778 0.3614 0.3612 0.121 Uiso 1 1 calc R . .
H43F H 0.3491 0.4080 0.3577 0.121 Uiso 1 1 calc R . .
C434 C 0.3465(5) 0.3575(3) 0.4827(3) 0.0737(16) Uani 1 1 d U . .
H43G H 0.3158 0.3315 0.5222 0.111 Uiso 1 1 calc R . .
H43H H 0.2968 0.4055 0.4794 0.111 Uiso 1 1 calc R . .
H43I H 0.4263 0.3605 0.4836 0.111 Uiso 1 1 calc R . .
C441 C 0.9291(5) -0.3381(3) 0.0741(2) 0.0692(15) Uani 1 1 d DU . .
C44A C 0.8312(11) -0.3406(8) 0.0397(7) 0.103(6) Uani 0.50 1 d PDU A 1
H44A H 0.7562 -0.3157 0.0635 0.154 Uiso 0.50 1 calc PR A 1
H44B H 0.8295 -0.3902 0.0374 0.154 Uiso 0.50 1 calc PR A 1
H44C H 0.8452 -0.3175 -0.0036 0.154 Uiso 0.50 1 calc PR A 1
C44B C 0.9106(11) -0.3742(6) 0.1428(4) 0.070(3) Uani 0.50 1 d PDU A 1
H44D H 0.8374 -0.3487 0.1676 0.105 Uiso 0.50 1 calc PR A 1
H44E H 0.9759 -0.3732 0.1632 0.105 Uiso 0.50 1 calc PR A 1
H44F H 0.9069 -0.4236 0.1411 0.105 Uiso 0.50 1 calc PR A 1
C44C C 1.0476(10) -0.3800(6) 0.0364(6) 0.095(5) Uani 0.50 1 d PDU A 1
H44G H 1.0857 -0.3468 0.0063 0.143 Uiso 0.50 1 calc PR A 1
H44H H 1.0325 -0.4155 0.0127 0.143 Uiso 0.50 1 calc PR A 1
H44I H 1.0986 -0.4038 0.0666 0.143 Uiso 0.50 1 calc PR A 1
C44D C 0.8133(11) -0.3434(7) 0.1222(7) 0.131(7) Uani 0.50 1 d PDU A 2
H44J H 0.7640 -0.2956 0.1284 0.197 Uiso 0.50 1 calc PR A 2
H44K H 0.8319 -0.3663 0.1634 0.197 Uiso 0.50 1 calc PR A 2
H44L H 0.7714 -0.3717 0.1049 0.197 Uiso 0.50 1 calc PR A 2
C44E C 1.0268(12) -0.4000(6) 0.0915(9) 0.158(10) Uani 0.50 1 d PDU A 2
H44M H 1.0115 -0.4127 0.1378 0.237 Uiso 0.50 1 calc PR A 2
H44N H 1.1017 -0.3859 0.0793 0.237 Uiso 0.50 1 calc PR A 2
H44O H 1.0299 -0.4411 0.0686 0.237 Uiso 0.50 1 calc PR A 2
C44F C 0.9097(16) -0.3420(9) 0.0061(5) 0.123(8) Uani 0.50 1 d PDU A 2
H44P H 0.8290 -0.3181 0.0027 0.185 Uiso 0.50 1 calc PR A 2
H44Q H 0.9241 -0.3919 -0.0028 0.185 Uiso 0.50 1 calc PR A 2
H44R H 0.9636 -0.3186 -0.0250 0.185 Uiso 0.50 1 calc PR A 2
C611 C 0.5877(5) 0.2320(3) 0.1109(3) 0.0690(15) Uani 1 1 d U . .
H61A H 0.5972 0.2183 0.0668 0.083 Uiso 1 1 calc R . .
H61B H 0.5276 0.2771 0.1156 0.083 Uiso 1 1 calc R . .
N612 N 0.5471(4) 0.1738(2) 0.1594(2) 0.0614(11) Uani 1 1 d . . .
H61J H 0.6082 0.1337 0.1561 0.074 Uiso 1 1 calc R . .
C613 C 0.5255(6) 0.1944(4) 0.2265(3) 0.089(2) Uani 1 1 d . . .
H61C H 0.5016 0.1559 0.2564 0.133 Uiso 1 1 calc R . .
H61D H 0.4634 0.2378 0.2315 0.133 Uiso 1 1 calc R . .
H61E H 0.5972 0.2029 0.2356 0.133 Uiso 1 1 calc R . .
C614 C 0.4409(5) 0.1529(3) 0.1431(3) 0.0659(14) Uani 1 1 d U . .
H61F H 0.3678 0.1854 0.1623 0.079 Uiso 1 1 calc R . .
H61G H 0.4459 0.1578 0.0960 0.079 Uiso 1 1 calc R . .
C615 C 0.4377(5) 0.0764(3) 0.1686(2) 0.0576(12) Uani 1 1 d U . .
C616 C 0.3972(5) 0.0589(3) 0.2358(2) 0.0602(13) Uani 1 1 d U . .
H61H H 0.3617 0.0955 0.2637 0.072 Uiso 1 1 calc R . .
C617 C 0.4107(4) -0.0129(3) 0.2594(2) 0.0544(12) Uani 1 1 d U . .
H61I H 0.3851 -0.0241 0.3037 0.065 Uiso 1 1 calc R . .
C621 C 0.6116(5) -0.2403(3) 0.3115(2) 0.0566(12) Uani 1 1 d U . .
H62A H 0.5410 -0.2373 0.3455 0.068 Uiso 1 1 calc R . .
H62B H 0.6163 -0.2797 0.2854 0.068 Uiso 1 1 calc R . .
N622 N 0.6018(3) -0.1696(2) 0.26872(18) 0.0499(10) Uani 1 1 d . . .
H62J H 0.6076 -0.1351 0.2933 0.060 Uiso 1 1 calc R . .
C623 C 0.7011(5) -0.1741(3) 0.2115(2) 0.0660(15) Uani 1 1 d . . .
H62C H 0.7759 -0.1885 0.2263 0.099 Uiso 1 1 calc R . .
H62D H 0.6954 -0.1275 0.1873 0.099 Uiso 1 1 calc R . .
H62E H 0.6963 -0.2092 0.1838 0.099 Uiso 1 1 calc R . .
C624 C 0.4805(5) -0.1455(3) 0.2478(2) 0.0566(12) Uani 1 1 d U . .
H62F H 0.4763 -0.1769 0.2158 0.068 Uiso 1 1 calc R . .
H62G H 0.4179 -0.1498 0.2854 0.068 Uiso 1 1 calc R . .
C625 C 0.4613(4) -0.0688(3) 0.2188(2) 0.0538(11) Uani 1 1 d U . .
C626 C 0.4937(5) -0.0510(3) 0.1512(2) 0.0588(13) Uani 1 1 d U . .
H62H H 0.5224 -0.0876 0.1226 0.071 Uiso 1 1 calc R . .
C627 C 0.4830(5) 0.0199(3) 0.1276(2) 0.0595(13) Uani 1 1 d U . .
H62I H 0.5065 0.0309 0.0830 0.071 Uiso 1 1 calc R . .
C631 C 0.7452(5) 0.1563(3) 0.4486(2) 0.0607(13) Uani 1 1 d U . .
H63A H 0.7631 0.1202 0.4842 0.073 Uiso 1 1 calc R . .
H63B H 0.7542 0.2023 0.4596 0.073 Uiso 1 1 calc R . .
N632 N 0.8309(4) 0.1345(2) 0.3868(2) 0.0640(12) Uani 1 1 d . . .
H63J H 0.8186 0.0920 0.3773 0.077 Uiso 1 1 calc R . .
C633 C 0.8126(5) 0.1876(3) 0.3299(3) 0.0733(16) Uani 1 1 d . . .
H63C H 0.7317 0.1958 0.3238 0.110 Uiso 1 1 calc R . .
H63D H 0.8658 0.1689 0.2914 0.110 Uiso 1 1 calc R . .
H63E H 0.8285 0.2324 0.3376 0.110 Uiso 1 1 calc R . .
C634 C 0.9613(4) 0.1193(3) 0.3977(3) 0.0683(15) Uani 1 1 d U . .
H63F H 0.9926 0.1626 0.3851 0.082 Uiso 1 1 calc R . .
H63G H 0.9647 0.1050 0.4435 0.082 Uiso 1 1 calc R . .
C635 C 1.0327(5) 0.0595(3) 0.3564(3) 0.0636(13) Uani 1 1 d U . .
C636 C 1.0546(5) -0.0146(3) 0.3817(3) 0.0696(14) Uani 1 1 d U . .
H63H H 1.0314 -0.0258 0.4262 0.083 Uiso 1 1 calc R . .
C637 C 1.1086(5) -0.0692(4) 0.3421(3) 0.0724(15) Uani 1 1 d U . .
H63I H 1.1215 -0.1170 0.3600 0.087 Uiso 1 1 calc R . .
C641 C 1.1551(5) -0.1773(3) 0.1443(3) 0.0766(16) Uani 1 1 d U . .
H64A H 1.2095 -0.1526 0.1139 0.092 Uiso 1 1 calc R . .
H64B H 1.2000 -0.2248 0.1577 0.092 Uiso 1 1 calc R . .
N642 N 1.1014(4) -0.1343(2) 0.2035(2) 0.0630(11) Uani 1 1 d . . .
H64J H 1.0518 -0.0927 0.1904 0.076 Uiso 1 1 calc R . .
C643 C 1.0276(5) -0.1755(4) 0.2554(3) 0.088(2) Uani 1 1 d . . .
H64C H 0.9673 -0.1876 0.2371 0.132 Uiso 1 1 calc R . .
H64D H 0.9903 -0.1459 0.2911 0.132 Uiso 1 1 calc R . .
H64E H 1.0781 -0.2192 0.2709 0.132 Uiso 1 1 calc R . .
C644 C 1.1967(5) -0.1130(3) 0.2305(3) 0.0703(15) Uani 1 1 d U . .
H64F H 1.2403 -0.1553 0.2532 0.084 Uiso 1 1 calc R . .
H64G H 1.2526 -0.0961 0.1946 0.084 Uiso 1 1 calc R . .
C645 C 1.1442(5) -0.0548(3) 0.2765(3) 0.0627(13) Uani 1 1 d U . .
C646 C 1.1294(5) 0.0191(3) 0.2515(3) 0.0662(14) Uani 1 1 d U . .
H64H H 1.1569 0.0300 0.2073 0.079 Uiso 1 1 calc R . .
C647 C 1.0763(5) 0.0740(3) 0.2903(2) 0.0619(13) Uani 1 1 d U . .
H64I H 1.0689 0.1218 0.2727 0.074 Uiso 1 1 calc R . .
B1 B 0.7719(16) 0.0058(9) 0.2572(9) 0.0590(16) Uani 0.40 1 d PDU B 1
F11 F 0.7001(17) -0.0415(11) 0.2804(10) 0.083(6) Uani 0.40 1 d PDU B 1
F12 F 0.7015(9) 0.0725(5) 0.2391(6) 0.097(3) Uani 0.40 1 d PDU B 1
F13 F 0.8269(8) 0.0164(5) 0.3064(4) 0.071(2) Uani 0.40 1 d PDU B 1
F14 F 0.8588(12) -0.0208(6) 0.2062(4) 0.068(3) Uani 0.40 1 d PDU B 1
B1B B 0.7692(12) 0.0030(7) 0.2539(6) 0.0590(16) Uani 0.60 1 d PDU C 2
F11B F 0.7079(15) -0.0412(8) 0.2956(7) 0.096(5) Uani 0.60 1 d PDU C 2
F12B F 0.7105(7) 0.0305(4) 0.2026(4) 0.117(2) Uani 0.60 1 d PDU C 2
F13B F 0.7799(9) 0.0603(4) 0.2864(4) 0.107(3) Uani 0.60 1 d PDU C 2
F14B F 0.8802(10) -0.0346(7) 0.2280(5) 0.152(5) Uani 0.60 1 d PDU C 2
B2 B 0.2710(7) 0.7502(3) 0.4056(3) 0.0701(19) Uani 1 1 d DU . .
F21 F 0.3193(5) 0.6823(2) 0.42754(19) 0.1326(17) Uani 1 1 d DU . .
F22 F 0.2585(4) 0.7525(2) 0.34096(16) 0.1046(13) Uani 1 1 d DU . .
F23 F 0.1585(3) 0.7741(2) 0.44426(18) 0.0928(11) Uani 1 1 d DU . .
F24 F 0.3401(3) 0.7984(2) 0.40828(17) 0.0956(12) Uani 1 1 d DU . .
B3 B 0.1631(6) 0.2486(4) 0.2662(3) 0.075(2) Uani 1 1 d DU . .
F31 F 0.2196(5) 0.3035(3) 0.25158(19) 0.1386(19) Uani 1 1 d DU . .
F32 F 0.0465(4) 0.2697(3) 0.29589(19) 0.1206(15) Uani 1 1 d DU . .
F33 F 0.2200(4) 0.1957(2) 0.30832(19) 0.1039(12) Uani 1 1 d DU . .
F34 F 0.1630(3) 0.2184(2) 0.20894(15) 0.0881(10) Uani 1 1 d DU . .
B4 B 0.4824(8) 0.2059(4) -0.0459(3) 0.082(2) Uani 1 1 d DU . .
F41 F 0.4804(5) 0.2228(2) -0.11174(17) 0.1357(19) Uani 1 1 d DU . .
F42 F 0.4358(4) 0.26720(19) -0.01147(19) 0.1008(12) Uani 1 1 d DU . .
F43 F 0.6000(4) 0.1794(2) -0.03757(19) 0.1055(13) Uani 1 1 d DU . .
F44 F 0.4175(4) 0.1544(2) -0.02287(17) 0.1035(12) Uani 1 1 d DU . .
O500 O 0.6359(6) 0.5934(3) 0.2733(3) 0.0935(18) Uani 0.75 1 d P . .
C500 C 0.4517(12) 0.6397(7) 0.2426(7) 0.148(5) Uani 0.75 1 d PU . .
H50A H 0.4944 0.6717 0.2137 0.222 Uiso 0.75 1 calc PR . .
H50B H 0.3859 0.6677 0.2709 0.222 Uiso 0.75 1 calc PR . .
H50C H 0.4223 0.6120 0.2173 0.222 Uiso 0.75 1 calc PR . .
C501 C 0.5350(9) 0.5886(5) 0.2834(5) 0.087(3) Uani 0.75 1 d PU . .
C502 C 0.4783(10) 0.5399(6) 0.3268(7) 0.152(5) Uani 0.75 1 d PU . .
H50D H 0.5328 0.5110 0.3533 0.228 Uiso 0.75 1 calc PR . .
H50E H 0.4537 0.5090 0.3024 0.228 Uiso 0.75 1 calc PR . .
H50F H 0.4098 0.5666 0.3544 0.228 Uiso 0.75 1 calc PR . .
O600 O 0.4348(5) 0.4033(4) 0.1412(4) 0.109(2) Uani 0.75 1 d P . .
C600 C 0.2706(7) 0.3927(5) 0.0988(4) 0.086(3) Uani 0.75 1 d PU . .
H60A H 0.3316 0.3661 0.0671 0.129 Uiso 0.75 1 calc PR . .
H60B H 0.2233 0.4333 0.0771 0.129 Uiso 0.75 1 calc PR . .
H60C H 0.2206 0.3615 0.1223 0.129 Uiso 0.75 1 calc PR . .
C601 C 0.3268(7) 0.4191(4) 0.1454(4) 0.0657(19) Uani 0.75 1 d PU . .
C602 C 0.2493(8) 0.4602(4) 0.1978(4) 0.078(2) Uani 0.75 1 d PU . .
H60D H 0.2968 0.4736 0.2242 0.116 Uiso 0.75 1 calc PR . .
H60E H 0.1986 0.4311 0.2243 0.116 Uiso 0.75 1 calc PR . .
H60F H 0.2012 0.5033 0.1796 0.116 Uiso 0.75 1 calc PR . .
O700 O 0.2886(5) 0.6536(3) 0.5896(2) 0.0717(14) Uani 0.75 1 d P . .
C700 C 0.3093(8) 0.5517(4) 0.5352(5) 0.093(3) Uani 0.75 1 d PU . .
H70A H 0.3920 0.5453 0.5372 0.140 Uiso 0.75 1 calc PR . .
H70B H 0.3001 0.5565 0.4903 0.140 Uiso 0.75 1 calc PR . .
H70C H 0.2811 0.5103 0.5574 0.140 Uiso 0.75 1 calc PR . .
C701 C 0.2395(6) 0.6177(3) 0.5671(3) 0.0462(15) Uani 0.75 1 d PU . .
C702 C 0.1091(7) 0.6384(4) 0.5698(3) 0.067(2) Uani 0.75 1 d PU . .
H70D H 0.0762 0.6824 0.5914 0.100 Uiso 0.75 1 calc PR . .
H70E H 0.0736 0.6003 0.5936 0.100 Uiso 0.75 1 calc PR . .
H70F H 0.0927 0.6459 0.5262 0.100 Uiso 0.75 1 calc PR . .
O800 O 0.7025(6) 0.3714(4) -0.1319(3) 0.112(2) Uani 0.75 1 d P . .
C800 C 0.5074(11) 0.4253(6) -0.0836(6) 0.135(4) Uani 0.75 1 d PU . .
H80A H 0.5021 0.4414 -0.1284 0.203 Uiso 0.75 1 calc PR . .
H80B H 0.4881 0.4667 -0.0584 0.203 Uiso 0.75 1 calc PR . .
H80C H 0.4525 0.3949 -0.0665 0.203 Uiso 0.75 1 calc PR . .
C801 C 0.6244(9) 0.3858(4) -0.0801(5) 0.087(3) Uani 0.75 1 d PU . .
C802 C 0.6481(9) 0.3581(6) -0.0152(4) 0.106(3) Uani 0.75 1 d PU . .
H80D H 0.7300 0.3325 -0.0185 0.159 Uiso 0.75 1 calc PR . .
H80E H 0.5974 0.3257 0.0041 0.159 Uiso 0.75 1 calc PR . .
H80F H 0.6326 0.3978 0.0116 0.159 Uiso 0.75 1 calc PR . .

loop_
_atom_site_aniso_label
_atom_site_aniso_U_11
_atom_site_aniso_U_22
_atom_site_aniso_U_33
_atom_site_aniso_U_23
_atom_site_aniso_U_13
_atom_site_aniso_U_12
Cu1 0.0830(7) 0.0528(5) 0.0550(5) -0.0096(3) 0.0010(4) -0.0332(4)
Cu2 0.0509(5) 0.0535(5) 0.0513(4) -0.0113(3) -0.0030(3) -0.0157(4)
O11 0.081(3) 0.055(2) 0.063(2) -0.0088(15) -0.0130(18) -0.0313(19)
C11 0.053(3) 0.056(3) 0.066(3) -0.008(2) -0.005(2) -0.022(2)
O12 0.045(2) 0.0476(18) 0.0582(19) -0.0091(14) -0.0014(15) -0.0120(16)
C12 0.051(3) 0.053(3) 0.053(3) -0.003(2) -0.001(2) -0.021(2)
O13 0.056(2) 0.054(2) 0.057(2) -0.0166(15) -0.0044(16) -0.0144(17)
C13 0.055(3) 0.057(3) 0.047(2) -0.011(2) 0.001(2) -0.019(2)
O14 0.079(3) 0.057(2) 0.075(2) -0.0091(17) 0.002(2) -0.036(2)
C14 0.057(3) 0.060(3) 0.062(3) -0.011(2) 0.004(2) -0.028(3)
C21 0.073(3) 0.049(2) 0.053(2) -0.001(2) -0.009(2) -0.027(2)
C22 0.053(3) 0.052(3) 0.052(2) -0.007(2) -0.003(2) -0.014(2)
C23 0.053(3) 0.056(3) 0.045(2) -0.0117(19) 0.000(2) -0.023(2)
C24 0.072(3) 0.049(2) 0.045(2) -0.0018(19) 0.006(2) -0.018(2)
C31 0.070(3) 0.055(3) 0.065(3) -0.002(2) -0.007(3) -0.025(3)
C32 0.054(3) 0.054(3) 0.054(3) -0.008(2) -0.006(2) -0.012(2)
C33 0.056(3) 0.056(3) 0.046(2) -0.009(2) -0.005(2) -0.020(2)
C34 0.078(4) 0.051(3) 0.049(3) -0.010(2) 0.003(2) -0.025(3)
C41 0.072(3) 0.056(3) 0.071(3) -0.006(2) -0.013(3) -0.031(3)
C42 0.057(3) 0.056(3) 0.054(3) -0.004(2) -0.003(2) -0.018(2)
C43 0.060(3) 0.055(3) 0.055(3) -0.012(2) -0.002(2) -0.015(2)
C44 0.074(3) 0.054(3) 0.056(3) -0.010(2) 0.002(2) -0.022(3)
C51 0.071(3) 0.056(3) 0.078(3) -0.015(2) -0.006(3) -0.022(3)
C52 0.060(3) 0.049(3) 0.058(3) -0.013(2) 0.002(2) -0.015(2)
C53 0.065(3) 0.059(3) 0.064(3) -0.012(2) -0.009(3) -0.026(3)
C54 0.072(3) 0.055(3) 0.071(3) -0.010(2) 0.003(3) -0.021(3)
C61 0.064(3) 0.062(3) 0.077(3) -0.008(2) -0.013(3) -0.031(2)
C62 0.043(3) 0.052(2) 0.055(2) -0.009(2) -0.001(2) -0.017(2)
C63 0.050(3) 0.058(3) 0.058(3) -0.012(2) -0.005(2) -0.023(2)
C64 0.060(3) 0.061(3) 0.074(3) -0.016(2) 0.002(3) -0.021(2)
C211 0.078(4) 0.048(3) 0.050(3) -0.003(2) -0.002(2) -0.030(3)
N212 0.058(3) 0.054(2) 0.055(2) -0.0025(18) -0.001(2) -0.017(2)
O213 0.078(3) 0.060(2) 0.061(2) -0.0136(16) 0.0056(19) -0.030(2)
C221 0.055(3) 0.057(3) 0.052(3) -0.004(2) -0.007(2) -0.023(2)
N222 0.047(2) 0.058(2) 0.047(2) -0.0127(17) -0.0064(18) -0.019(2)
O223 0.051(2) 0.064(2) 0.063(2) -0.0152(16) -0.0100(17) -0.0191(17)
C231 0.058(3) 0.056(3) 0.043(2) -0.011(2) -0.003(2) -0.020(2)
N232 0.060(3) 0.052(2) 0.048(2) -0.0071(17) 0.0019(19) -0.026(2)
O233 0.057(2) 0.0499(18) 0.0544(18) -0.0118(14) -0.0035(15) -0.0218(16)
C241 0.068(3) 0.051(3) 0.050(3) -0.010(2) 0.010(2) -0.028(2)
N242 0.085(3) 0.050(2) 0.049(2) -0.0079(18) 0.002(2) -0.022(2)
O243 0.087(3) 0.0461(19) 0.064(2) -0.0086(16) -0.0070(19) -0.0204(19)
C411 0.076(4) 0.045(3) 0.080(3) -0.014(2) -0.012(3) -0.024(3)
C412 0.103(6) 0.053(4) 0.176(7) -0.020(4) -0.047(5) -0.024(4)
C413 0.184(9) 0.082(5) 0.115(6) -0.049(4) 0.027(5) -0.066(5)
C414 0.089(5) 0.054(3) 0.118(5) -0.021(3) -0.025(4) -0.026(3)
C421 0.054(3) 0.054(3) 0.067(3) -0.015(2) -0.003(3) -0.004(2)
C422 0.062(4) 0.063(3) 0.082(4) -0.017(3) 0.006(3) -0.014(3)
C423 0.196(10) 0.080(5) 0.096(5) -0.027(4) -0.074(6) 0.050(5)
C424 0.051(4) 0.086(5) 0.162(7) -0.047(4) 0.023(4) -0.017(3)
C431 0.062(3) 0.050(3) 0.058(3) -0.010(2) -0.003(2) -0.015(2)
C432 0.071(4) 0.053(3) 0.069(3) -0.010(2) -0.008(3) -0.003(3)
C433 0.095(5) 0.069(4) 0.069(4) -0.006(3) 0.002(3) -0.016(3)
C434 0.077(4) 0.064(3) 0.084(4) -0.018(3) -0.010(3) -0.021(3)
C441 0.091(4) 0.049(3) 0.069(3) -0.009(2) -0.003(3) -0.027(3)
C44A 0.172(18) 0.051(7) 0.109(13) 0.002(8) -0.084(14) -0.026(10)
C44B 0.080(9) 0.056(7) 0.080(8) 0.016(6) -0.024(7) -0.029(7)
C44C 0.162(16) 0.035(7) 0.079(9) -0.008(5) -0.012(9) -0.010(8)
C44D 0.137(16) 0.050(8) 0.21(2) -0.011(9) -0.012(15) -0.037(9)
C44E 0.144(18) 0.038(8) 0.33(3) -0.004(13) -0.15(2) -0.002(9)
C44F 0.23(3) 0.065(9) 0.100(12) -0.006(9) -0.044(14) -0.067(14)
C611 0.074(4) 0.056(3) 0.082(4) -0.010(3) -0.011(3) -0.025(3)
N612 0.059(3) 0.067(3) 0.065(3) -0.014(2) -0.006(2) -0.028(2)
C613 0.094(5) 0.119(5) 0.070(4) -0.031(3) 0.000(3) -0.056(4)
C614 0.062(3) 0.076(3) 0.067(3) -0.018(3) -0.008(3) -0.026(3)
C615 0.055(3) 0.070(3) 0.054(3) -0.007(2) -0.007(2) -0.026(2)
C616 0.050(3) 0.073(3) 0.064(3) -0.018(2) -0.011(2) -0.020(3)
C617 0.042(3) 0.070(3) 0.056(3) -0.006(2) -0.011(2) -0.021(2)
C621 0.054(3) 0.057(3) 0.061(3) -0.009(2) -0.001(2) -0.024(2)
N622 0.045(2) 0.055(2) 0.052(2) -0.0101(17) -0.0059(19) -0.0155(19)
C623 0.050(3) 0.090(4) 0.059(3) -0.008(3) 0.002(3) -0.027(3)
C624 0.050(3) 0.062(3) 0.064(3) -0.013(2) -0.012(2) -0.019(2)
C625 0.046(3) 0.066(3) 0.059(3) -0.014(2) -0.010(2) -0.025(2)
C626 0.062(3) 0.067(3) 0.054(3) -0.011(2) -0.005(2) -0.029(3)
C627 0.063(3) 0.072(3) 0.047(3) -0.011(2) -0.004(2) -0.024(3)
C631 0.066(3) 0.064(3) 0.053(3) -0.010(2) 0.000(2) -0.022(3)
N632 0.061(3) 0.069(3) 0.065(3) -0.012(2) -0.005(2) -0.022(2)
C633 0.067(4) 0.095(4) 0.062(3) -0.007(3) -0.004(3) -0.030(3)
C634 0.037(3) 0.101(4) 0.070(3) -0.012(3) -0.011(3) -0.020(3)
C635 0.040(3) 0.088(3) 0.069(3) -0.007(3) -0.012(2) -0.023(3)
C636 0.046(3) 0.096(4) 0.072(3) 0.011(3) -0.016(3) -0.031(3)
C637 0.056(3) 0.087(4) 0.081(3) -0.001(3) -0.012(3) -0.032(3)
C641 0.073(4) 0.065(3) 0.092(4) -0.022(3) 0.002(3) -0.021(3)
N642 0.050(3) 0.072(3) 0.073(3) -0.003(2) -0.007(2) -0.030(2)
C643 0.069(4) 0.109(5) 0.101(5) 0.024(4) -0.026(4) -0.056(4)
C644 0.053(3) 0.067(3) 0.095(4) 0.001(3) -0.019(3) -0.021(3)
C645 0.052(3) 0.072(3) 0.072(3) 0.005(2) -0.018(2) -0.029(2)
C646 0.064(3) 0.077(3) 0.065(3) -0.006(2) -0.006(3) -0.034(3)
C647 0.054(3) 0.073(3) 0.063(3) -0.003(2) -0.006(2) -0.027(3)
B1 0.063(4) 0.065(4) 0.051(3) -0.010(3) 0.003(3) -0.027(3)
F11 0.089(10) 0.110(11) 0.068(11) -0.006(7) -0.002(7) -0.069(9)
F12 0.122(9) 0.052(5) 0.121(8) -0.006(5) -0.048(7) -0.007(5)
F13 0.062(6) 0.085(7) 0.070(6) -0.026(5) -0.003(4) -0.022(5)
F14 0.100(10) 0.064(5) 0.030(4) 0.007(3) 0.004(4) -0.017(5)
B1B 0.063(4) 0.065(4) 0.051(3) -0.010(3) 0.003(3) -0.027(3)
F11B 0.161(11) 0.093(7) 0.051(5) -0.008(4) -0.005(5) -0.073(7)
F12B 0.139(7) 0.113(6) 0.114(6) 0.031(5) -0.063(5) -0.044(5)
F13B 0.156(9) 0.082(5) 0.096(5) -0.030(4) -0.007(5) -0.055(5)
F14B 0.082(6) 0.211(12) 0.131(10) -0.051(9) 0.008(7) 0.018(7)
B2 0.089(6) 0.049(4) 0.067(4) -0.011(3) -0.005(4) -0.011(3)
F21 0.188(5) 0.089(3) 0.089(3) 0.007(2) -0.018(3) 0.013(3)
F22 0.162(4) 0.094(3) 0.071(2) -0.0110(18) -0.041(2) -0.037(3)
F23 0.066(2) 0.111(3) 0.107(3) -0.010(2) -0.007(2) -0.038(2)
F24 0.080(2) 0.122(3) 0.096(2) -0.048(2) 0.0194(19) -0.054(2)
B3 0.062(5) 0.105(6) 0.063(4) -0.018(4) 0.003(4) -0.034(4)
F31 0.207(5) 0.154(4) 0.101(3) -0.002(3) -0.030(3) -0.130(4)
F32 0.083(3) 0.157(4) 0.093(3) -0.027(2) 0.007(2) 0.014(3)
F33 0.126(3) 0.088(3) 0.107(3) -0.027(2) -0.054(3) -0.004(2)
F34 0.087(3) 0.115(3) 0.075(2) -0.0253(18) -0.0138(18) -0.038(2)
B4 0.111(7) 0.067(4) 0.068(4) -0.027(3) -0.016(4) -0.012(5)
F41 0.256(6) 0.101(3) 0.071(2) -0.002(2) -0.056(3) -0.061(3)
F42 0.106(3) 0.085(2) 0.113(3) -0.043(2) -0.036(2) 0.005(2)
F43 0.101(3) 0.087(3) 0.109(3) -0.011(2) 0.003(2) -0.003(2)
F44 0.126(3) 0.113(3) 0.086(2) -0.022(2) -0.003(2) -0.060(3)
O500 0.085(4) 0.068(4) 0.132(5) -0.043(3) 0.007(4) -0.033(3)
C500 0.146(12) 0.117(10) 0.175(12) 0.031(9) -0.033(10) -0.036(9)
C501 0.069(6) 0.063(5) 0.131(8) -0.045(5) 0.013(6) -0.026(5)
C502 0.112(9) 0.093(8) 0.213(13) 0.004(8) 0.053(9) -0.031(7)
O600 0.050(3) 0.116(5) 0.169(6) -0.079(5) -0.017(4) -0.002(4)
C600 0.063(5) 0.127(7) 0.066(5) -0.037(5) 0.004(4) -0.014(5)
C601 0.064(5) 0.060(4) 0.073(5) -0.025(3) 0.002(4) -0.016(4)
C602 0.090(6) 0.060(5) 0.080(5) -0.020(4) -0.010(4) -0.009(4)
O700 0.078(4) 0.088(4) 0.065(3) -0.018(2) -0.004(3) -0.050(3)
C700 0.091(7) 0.050(5) 0.129(7) -0.015(4) 0.011(6) -0.023(4)
C701 0.049(4) 0.044(3) 0.047(3) -0.009(3) 0.000(3) -0.019(3)
C702 0.086(6) 0.065(4) 0.055(4) -0.017(3) -0.003(4) -0.032(4)
O800 0.094(5) 0.138(6) 0.088(4) 0.031(4) -0.008(4) -0.025(4)
C800 0.113(10) 0.116(9) 0.143(10) 0.013(7) 0.002(8) 0.001(8)
C801 0.082(7) 0.061(5) 0.112(7) 0.020(5) -0.015(6) -0.019(5)
C802 0.117(8) 0.128(8) 0.083(6) -0.003(6) -0.008(6) -0.054(7)

loop_
_atom_type_symbol
_atom_type_description
_atom_type_scat_dispersion_real
_atom_type_scat_dispersion_imag
_atom_type_scat_source
C C 0.0181 0.0091 'International Tables Vol C Tables 4.2.6.8 and 6.1.1.4'
H H 0.0000 0.0000 'International Tables Vol C Tables 4.2.6.8 and 6.1.1.4'
B B 0.0090 0.0039 'International Tables Vol C Tables 4.2.6.8 and 6.1.1.4'
N N 0.0311 0.0180 'International Tables Vol C Tables 4.2.6.8 and 6.1.1.4'
O O 0.0492 0.0322 'International Tables Vol C Tables 4.2.6.8 and 6.1.1.4'
F F 0.0727 0.0534 'International Tables Vol C Tables 4.2.6.8 and 6.1.1.4'
Cu Cu -1.9646 0.5888 'International Tables Vol C Tables 4.2.6.8 and 6.1.1.4'

loop_
_geom_angle_atom_site_label_1
_geom_angle_atom_site_label_2
_geom_angle_atom_site_label_3
_geom_angle
O11 Cu1 O14 174.91(14)
O11 Cu1 N242 89.04(17)
O14 Cu1 N242 91.23(17)
O11 Cu1 N212 92.07(17)
O14 Cu1 N212 88.93(17)
N242 Cu1 N212 165.76(16)
O13 Cu2 O12 173.11(13)
O13 Cu2 N232 92.06(15)
O12 Cu2 N232 89.73(15)
O13 Cu2 N222 88.04(16)
O12 Cu2 N222 92.25(15)
N232 Cu2 N222 162.55(15)
C11 O11 Cu1 126.9(4)
O11 C11 C21 124.9(5)
O11 C11 C61 117.9(5)
C21 C11 C61 117.2(5)
C12 O12 Cu2 125.8(3)
O12 C12 C22 125.3(4)
O12 C12 C62 118.4(5)
C22 C12 C62 116.2(5)
C13 O13 Cu2 127.6(3)
O13 C13 C23 125.3(4)
O13 C13 C63 118.1(5)
C23 C13 C63 116.6(5)
C14 O14 Cu1 126.2(4)
O14 C14 C24 125.1(5)
O14 C14 C64 118.0(5)
C24 C14 C64 117.0(5)
C11 C21 C31 119.9(5)
C11 C21 C211 122.4(5)
C31 C21 C211 117.7(5)
C32 C22 C12 119.9(5)
C32 C22 C221 118.0(5)
C12 C22 C221 122.1(5)
C33 C23 C13 120.9(4)
C33 C23 C231 117.9(5)
C13 C23 C231 121.1(5)
C14 C24 C34 121.3(5)
C14 C24 C241 122.7(5)
C34 C24 C241 116.0(5)
C41 C31 C21 122.1(5)
C41 C31 H31A 118.9
C21 C31 H31A 118.9
C22 C32 C42 123.9(5)
C22 C32 H32A 118.0
C42 C32 H32A 118.0
C23 C33 C43 123.5(5)
C23 C33 H33A 118.3
C43 C33 H33A 118.3
C44 C34 C24 121.1(5)
C44 C34 H34A 119.4
C24 C34 H34A 119.4
C31 C41 C51 117.4(5)
C31 C41 C411 123.8(5)
C51 C41 C411 118.7(5)
C32 C42 C52 115.6(5)
C32 C42 C421 121.8(5)
C52 C42 C421 122.6(4)
C53 C43 C33 115.0(5)
C53 C43 C431 120.3(4)
C33 C43 C431 124.7(5)
C34 C44 C54 117.2(5)
C34 C44 C441 121.8(5)
C54 C44 C441 121.0(5)
C61 C51 C41 122.5(6)
C61 C51 H51A 118.7
C41 C51 H51A 118.7
C62 C52 C42 122.5(5)
C62 C52 H52A 118.7
C42 C52 H52A 118.7
C63 C53 C43 123.9(4)
C63 C53 H53A 118.0
C43 C53 H53A 118.0
C44 C54 C64 123.3(6)
C44 C54 H54A 118.4
C64 C54 H54A 118.4
C51 C61 C11 120.7(5)
C51 C61 C611 120.7(5)
C11 C61 C611 118.5(5)
C52 C62 C12 121.5(5)
C52 C62 C621 121.5(4)
C12 C62 C621 117.1(4)
C53 C63 C13 120.1(5)
C53 C63 C631 121.1(4)
C13 C63 C631 118.7(5)
C54 C64 C14 120.1(6)
C54 C64 C641 121.9(6)
C14 C64 C641 117.9(5)
N212 C211 C21 123.8(5)
N212 C211 H21A 118.1
C21 C211 H21A 118.1
C211 N212 O213 112.8(5)
C211 N212 Cu1 128.6(4)
O213 N212 Cu1 118.6(3)
N212 O213 H213 109.5
N222 C221 C22 123.4(5)
N222 C221 H22A 118.3
C22 C221 H22A 118.3
C221 N222 O223 114.3(4)
C221 N222 Cu2 128.5(3)
O223 N222 Cu2 117.1(3)
N222 O223 H223 109.5
N232 C231 C23 124.4(5)
N232 C231 H23A 117.8
C23 C231 H23A 117.8
C231 N232 O233 110.9(4)
C231 N232 Cu2 128.3(3)
O233 N232 Cu2 120.7(3)
N232 O233 H233 109.5
N242 C241 C24 123.1(5)
N242 C241 H24A 118.5
C24 C241 H24A 118.5
C241 N242 O243 113.1(5)
C241 N242 Cu1 128.7(4)
O243 N242 Cu1 118.1(3)
N242 O243 H243 109.5
C413 C411 C412 110.2(6)
C413 C411 C414 108.5(5)
C412 C411 C414 107.7(5)
C413 C411 C41 109.3(4)
C412 C411 C41 110.0(5)
C414 C411 C41 111.1(5)
C411 C412 H41A 109.5
C411 C412 H41B 109.5
H41A C412 H41B 109.5
C411 C412 H41C 109.5
H41A C412 H41C 109.5
H41B C412 H41C 109.5
C411 C413 H41D 109.5
C411 C413 H41E 109.5
H41D C413 H41E 109.5
C411 C413 H41F 109.5
H41D C413 H41F 109.5
H41E C413 H41F 109.5
C411 C414 H41G 109.5
C411 C414 H41H 109.5
H41G C414 H41H 109.5
C411 C414 H41I 109.5
H41G C414 H41I 109.5
H41H C414 H41I 109.5
C424 C421 C423 111.4(6)
C424 C421 C422 107.8(4)
C423 C421 C422 107.3(5)
C424 C421 C42 108.9(4)
C423 C421 C42 108.5(4)
C422 C421 C42 113.0(4)
C421 C422 H42A 109.5
C421 C422 H42B 109.5
H42A C422 H42B 109.5
C421 C422 H42C 109.5
H42A C422 H42C 109.5
H42B C422 H42C 109.5
C421 C423 H42D 109.5
C421 C423 H42E 109.5
H42D C423 H42E 109.5
C421 C423 H42F 109.5
H42D C423 H42F 109.5
H42E C423 H42F 109.5
C421 C424 H42G 109.5
C421 C424 H42H 109.5
H42G C424 H42H 109.5
C421 C424 H42I 109.5
H42G C424 H42I 109.5
H42H C424 H42I 109.5
C432 C431 C43 113.2(4)
C432 C431 C434 107.3(4)
C43 C431 C434 110.5(4)
C432 C431 C433 108.2(5)
C43 C431 C433 108.7(4)
C434 C431 C433 108.8(4)
C431 C432 H43A 109.5
C431 C432 H43B 109.5
H43A C432 H43B 109.5
C431 C432 H43C 109.5
H43A C432 H43C 109.5
H43B C432 H43C 109.5
C431 C433 H43D 109.5
C431 C433 H43E 109.5
H43D C433 H43E 109.5
C431 C433 H43F 109.5
H43D C433 H43F 109.5
H43E C433 H43F 109.5
C431 C434 H43G 109.5
C431 C434 H43H 109.5
H43G C434 H43H 109.5
C431 C434 H43I 109.5
H43G C434 H43I 109.5
H43H C434 H43I 109.5
C44A C441 C44E 127.6(9)
C44A C441 C44F 40.4(7)
C44E C441 C44F 110.8(6)
C44A C441 C44B 111.2(5)
C44E C441 C44B 62.8(7)
C44F C441 C44B 142.4(8)
C44A C441 C44D 68.0(7)
C44E C441 C44D 108.5(6)
C44F C441 C44D 108.2(6)
C44B C441 C44D 50.0(6)
C44A C441 C44C 108.5(5)
C44E C441 C44C 45.2(7)
C44F C441 C44C 73.3(7)
C44B C441 C44C 107.8(5)
C44D C441 C44C 146.2(7)
C44A C441 C44 115.6(7)
C44E C441 C44 115.5(7)
C44F C441 C44 108.2(7)
C44B C441 C44 107.4(5)
C44D C441 C44 105.4(6)
C44C C441 C44 106.0(6)
C441 C44A H44A 109.5
C441 C44A H44B 109.5
H44A C44A H44B 109.5
C441 C44A H44C 109.5
H44A C44A H44C 109.5
H44B C44A H44C 109.5
C441 C44B H44D 109.5
C441 C44B H44E 109.5
H44D C44B H44E 109.5
C441 C44B H44F 109.5
H44D C44B H44F 109.5
H44E C44B H44F 109.5
C441 C44C H44G 109.5
C441 C44C H44H 109.5
H44G C44C H44H 109.5
C441 C44C H44I 109.5
H44G C44C H44I 109.5
H44H C44C H44I 109.5
C441 C44D H44J 109.5
C441 C44D H44K 109.5
H44J C44D H44K 109.5
C441 C44D H44L 109.5
H44J C44D H44L 109.5
H44K C44D H44L 109.5
C441 C44E H44M 109.5
C441 C44E H44N 109.5
H44M C44E H44N 109.5
C441 C44E H44O 109.5
H44M C44E H44O 109.5
H44N C44E H44O 109.5
C441 C44F H44P 109.5
C441 C44F H44Q 109.5
H44P C44F H44Q 109.5
C441 C44F H44R 109.5
H44P C44F H44R 109.5
H44Q C44F H44R 109.5
C61 C611 N612 110.8(4)
C61 C611 H61A 109.5
N612 C611 H61A 109.5
C61 C611 H61B 109.5
N612 C611 H61B 109.5
H61A C611 H61B 108.1
C613 N612 C611 111.2(4)
C613 N612 C614 112.7(4)
C611 N612 C614 111.8(4)
C613 N612 H61J 106.9
C611 N612 H61J 106.9
C614 N612 H61J 106.9
N612 C613 H61C 109.5
N612 C613 H61D 109.5
H61C C613 H61D 109.5
N612 C613 H61E 109.5
H61C C613 H61E 109.5
H61D C613 H61E 109.5
C615 C614 N612 110.6(5)
C615 C614 H61F 109.5
N612 C614 H61F 109.5
C615 C614 H61G 109.5
N612 C614 H61G 109.5
H61F C614 H61G 108.1
C627 C615 C616 118.4(5)
C627 C615 C614 120.6(4)
C616 C615 C614 120.8(5)
C617 C616 C615 119.5(5)
C617 C616 H61H 120.3
C615 C616 H61H 120.3
C616 C617 C625 121.8(5)
C616 C617 H61I 119.1
C625 C617 H61I 119.1
C62 C621 N622 110.4(4)
C62 C621 H62A 109.6
N622 C621 H62A 109.6
C62 C621 H62B 109.6
N622 C621 H62B 109.6
H62A C621 H62B 108.1
C623 N622 C621 111.8(4)
C623 N622 C624 111.5(4)
C621 N622 C624 111.3(3)
C623 N622 H62J 107.3
C621 N622 H62J 107.3
C624 N622 H62J 107.3
N622 C623 H62C 109.5
N622 C623 H62D 109.5
H62C C623 H62D 109.5
N622 C623 H62E 109.5
H62C C623 H62E 109.5
H62D C623 H62E 109.5
C625 C624 N622 110.6(4)
C625 C624 H62F 109.5
N622 C624 H62F 109.5
C625 C624 H62G 109.5
N622 C624 H62G 109.5
H62F C624 H62G 108.1
C617 C625 C626 118.5(5)
C617 C625 C624 119.4(4)
C626 C625 C624 122.1(4)
C627 C626 C625 120.0(5)
C627 C626 H62H 120.0
C625 C626 H62H 120.0
C626 C627 C615 121.7(5)
C626 C627 H62I 119.1
C615 C627 H62I 119.1
C63 C631 N632 110.4(4)
C63 C631 H63A 109.6
N632 C631 H63A 109.6
C63 C631 H63B 109.6
N632 C631 H63B 109.6
H63A C631 H63B 108.1
C633 N632 C631 113.5(4)
C633 N632 C634 110.8(4)
C631 N632 C634 110.3(4)
C633 N632 H63J 107.3
C631 N632 H63J 107.3
C634 N632 H63J 107.3
N632 C633 H63C 109.5
N632 C633 H63D 109.5
H63C C633 H63D 109.5
N632 C633 H63E 109.5
H63C C633 H63E 109.5
H63D C633 H63E 109.5
C635 C634 N632 107.2(4)
C635 C634 H63F 110.3
N632 C634 H63F 110.3
C635 C634 H63G 110.3
N632 C634 H63G 110.3
H63F C634 H63G 108.5
C647 C635 C636 117.2(5)
C647 C635 C634 120.7(5)
C636 C635 C634 122.1(5)
C637 C636 C635 121.5(6)
C637 C636 H63H 119.2
C635 C636 H63H 119.2
C636 C637 C645 120.9(6)
C636 C637 H63I 119.6
C645 C637 H63I 119.6
C64 C641 N642 110.1(5)
C64 C641 H64A 109.6
N642 C641 H64A 109.6
C64 C641 H64B 109.6
N642 C641 H64B 109.6
H64A C641 H64B 108.2
C643 N642 C641 111.0(4)
C643 N642 C644 111.3(4)
C641 N642 C644 111.3(4)
C643 N642 H64J 107.7
C641 N642 H64J 107.7
C644 N642 H64J 107.7
N642 C643 H64C 109.5
N642 C643 H64D 109.5
H64C C643 H64D 109.5
N642 C643 H64E 109.5
H64C C643 H64E 109.5
H64D C643 H64E 109.5
C645 C644 N642 111.6(4)
C645 C644 H64F 109.3
N642 C644 H64F 109.3
C645 C644 H64G 109.3
N642 C644 H64G 109.3
H64F C644 H64G 108.0
C637 C645 C646 118.0(6)
C637 C645 C644 122.8(5)
C646 C645 C644 119.2(5)
C647 C646 C645 121.6(5)
C647 C646 H64H 119.2
C645 C646 H64H 119.2
C646 C647 C635 120.6(5)
C646 C647 H64I 119.7
C635 C647 H64I 119.7
F11 B1 F14 110.8(14)
F11 B1 F13 109.7(14)
F14 B1 F13 108.2(13)
F11 B1 F12 108.7(15)
F14 B1 F12 111.7(13)
F13 B1 F12 107.6(13)
F11B B1B F14B 110.8(12)
F11B B1B F12B 109.4(11)
F14B B1B F12B 107.2(10)
F11B B1B F13B 110.7(11)
F14B B1B F13B 109.0(11)
F12B B1B F13B 109.7(10)
F21 B2 F24 112.3(6)
F21 B2 F22 110.7(5)
F24 B2 F22 107.4(5)
F21 B2 F23 109.2(5)
F24 B2 F23 108.1(4)
F22 B2 F23 109.1(6)
F31 B3 F32 113.4(6)
F31 B3 F33 109.9(6)
F32 B3 F33 107.4(5)
F31 B3 F34 109.7(5)
F32 B3 F34 106.6(5)
F33 B3 F34 109.7(6)
F44 B4 F41 108.8(6)
F44 B4 F42 110.3(6)
F41 B4 F42 110.7(6)
F44 B4 F43 110.3(6)
F41 B4 F43 109.1(6)
F42 B4 F43 107.6(5)
C501 C500 H50A 109.5
C501 C500 H50B 109.5
H50A C500 H50B 109.5
C501 C500 H50C 109.5
H50A C500 H50C 109.5
H50B C500 H50C 109.5
O500 C501 C502 129.8(11)
O500 C501 C500 117.6(9)
C502 C501 C500 112.6(10)
C501 C502 H50D 109.5
C501 C502 H50E 109.5
H50D C502 H50E 109.5
C501 C502 H50F 109.5
H50D C502 H50F 109.5
H50E C502 H50F 109.5
C601 C600 H60A 109.5
C601 C600 H60B 109.5
H60A C600 H60B 109.5
C601 C600 H60C 109.5
H60A C600 H60C 109.5
H60B C600 H60C 109.5
O600 C601 C602 121.4(7)
O600 C601 C600 120.4(6)
C602 C601 C600 118.1(7)
C601 C602 H60D 109.5
C601 C602 H60E 109.5
H60D C602 H60E 109.5
C601 C602 H60F 109.5
H60D C602 H60F 109.5
H60E C602 H60F 109.5
C701 C700 H70A 109.5
C701 C700 H70B 109.5
H70A C700 H70B 109.5
C701 C700 H70C 109.5
H70A C700 H70C 109.5
H70B C700 H70C 109.5
O700 C701 C700 120.0(7)
O700 C701 C702 121.1(6)
C700 C701 C702 118.9(6)
C701 C702 H70D 109.5
C701 C702 H70E 109.5
H70D C702 H70E 109.5
C701 C702 H70F 109.5
H70D C702 H70F 109.5
H70E C702 H70F 109.5
C801 C800 H80A 109.5
C801 C800 H80B 109.5
H80A C800 H80B 109.5
C801 C800 H80C 109.5
H80A C800 H80C 109.5
H80B C800 H80C 109.5
O800 C801 C800 121.0(9)
O800 C801 C802 122.4(9)
C800 C801 C802 116.5(10)
C801 C802 H80D 109.5
C801 C802 H80E 109.5
H80D C802 H80E 109.5
C801 C802 H80F 109.5
H80D C802 H80F 109.5
H80E C802 H80F 109.5

loop_
_geom_bond_atom_site_label_1
_geom_bond_atom_site_label_2
_geom_bond_distance
Cu1 O11 1.881(4)
Cu1 O14 1.903(4)
Cu1 N242 1.952(5)
Cu1 N212 1.955(4)
Cu2 O13 1.893(3)
Cu2 O12 1.896(3)
Cu2 N232 1.932(4)
Cu2 N222 1.951(4)
O11 C11 1.342(6)
C11 C21 1.409(7)
C11 C61 1.424(8)
O12 C12 1.329(6)
C12 C22 1.423(7)
C12 C62 1.428(7)
O13 C13 1.331(6)
C13 C23 1.405(7)
C13 C63 1.426(6)
O14 C14 1.341(6)
C14 C24 1.389(7)
C14 C64 1.414(8)
C21 C31 1.421(7)
C21 C211 1.446(7)
C22 C32 1.384(6)
C22 C221 1.452(6)
C23 C33 1.378(6)
C23 C231 1.473(6)
C24 C34 1.420(6)
C24 C241 1.459(7)
C31 C41 1.374(7)
C31 H31A 0.9300
C32 C42 1.392(7)
C32 H32A 0.9300
C33 C43 1.399(6)
C33 H33A 0.9300
C34 C44 1.376(7)
C34 H34A 0.9300
C41 C51 1.396(7)
C41 C411 1.538(7)
C42 C52 1.409(7)
C42 C421 1.541(7)
C43 C53 1.389(7)
C43 C431 1.526(7)
C44 C54 1.379(8)
C44 C441 1.539(7)
C51 C61 1.376(7)
C51 H51A 0.9300
C52 C62 1.369(6)
C52 H52A 0.9300
C53 C63 1.381(7)
C53 H53A 0.9300
C54 C64 1.385(7)
C54 H54A 0.9300
C61 C611 1.505(7)
C62 C621 1.488(7)
C63 C631 1.484(7)
C64 C641 1.492(8)
C211 N212 1.267(6)
C211 H21A 0.9300
N212 O213 1.387(5)
O213 H213 0.8200
C221 N222 1.279(6)
C221 H22A 0.9300
N222 O223 1.404(5)
O223 H223 0.8200
C231 N232 1.275(6)
C231 H23A 0.9300
N232 O233 1.412(4)
O233 H233 0.8200
C241 N242 1.283(6)
C241 H24A 0.9300
N242 O243 1.397(6)
O243 H243 0.8200
C411 C413 1.515(8)
C411 C412 1.534(8)
C411 C414 1.535(8)
C412 H41A 0.9600
C412 H41B 0.9600
C412 H41C 0.9600
C413 H41D 0.9600
C413 H41E 0.9600
C413 H41F 0.9600
C414 H41G 0.9600
C414 H41H 0.9600
C414 H41I 0.9600
C421 C424 1.525(7)
C421 C423 1.529(8)
C421 C422 1.538(7)
C422 H42A 0.9600
C422 H42B 0.9600
C422 H42C 0.9600
C423 H42D 0.9600
C423 H42E 0.9600
C423 H42F 0.9600
C424 H42G 0.9600
C424 H42H 0.9600
C424 H42I 0.9600
C431 C432 1.525(7)
C431 C434 1.541(7)
C431 C433 1.543(7)
C432 H43A 0.9600
C432 H43B 0.9600
C432 H43C 0.9600
C433 H43D 0.9600
C433 H43E 0.9600
C433 H43F 0.9600
C434 H43G 0.9600
C434 H43H 0.9600
C434 H43I 0.9600
C441 C44A 1.495(7)
C441 C44E 1.499(7)
C441 C44F 1.505(8)
C441 C44B 1.512(7)
C441 C44D 1.534(8)
C441 C44C 1.535(8)
C44A H44A 0.9600
C44A H44B 0.9600
C44A H44C 0.9600
C44B H44D 0.9600
C44B H44E 0.9600
C44B H44F 0.9600
C44C H44G 0.9600
C44C H44H 0.9600
C44C H44I 0.9600
C44D H44J 0.9600
C44D H44K 0.9600
C44D H44L 0.9600
C44E H44M 0.9600
C44E H44N 0.9600
C44E H44O 0.9600
C44F H44P 0.9600
C44F H44Q 0.9600
C44F H44R 0.9600
C611 N612 1.506(6)
C611 H61A 0.9700
C611 H61B 0.9700
N612 C613 1.464(6)
N612 C614 1.518(6)
N612 H61J 0.9100
C613 H61C 0.9600
C613 H61D 0.9600
C613 H61E 0.9600
C614 C615 1.497(7)
C614 H61F 0.9700
C614 H61G 0.9700
C615 C627 1.394(7)
C615 C616 1.416(7)
C616 C617 1.377(7)
C616 H61H 0.9300
C617 C625 1.386(7)
C617 H61I 0.9300
C621 N622 1.516(6)
C621 H62A 0.9700
C621 H62B 0.9700
N622 C623 1.485(6)
N622 C624 1.528(6)
N622 H62J 0.9100
C623 H62C 0.9600
C623 H62D 0.9600
C623 H62E 0.9600
C624 C625 1.493(7)
C624 H62F 0.9700
C624 H62G 0.9700
C625 C626 1.412(6)
C626 C627 1.365(7)
C626 H62H 0.9300
C627 H62I 0.9300
C631 N632 1.500(6)
C631 H63A 0.9700
C631 H63B 0.9700
N632 C633 1.480(7)
N632 C634 1.551(6)
N632 H63J 0.9100
C633 H63C 0.9600
C633 H63D 0.9600
C633 H63E 0.9600
C634 C635 1.494(8)
C634 H63F 0.9700
C634 H63G 0.9700
C635 C647 1.392(7)
C635 C636 1.424(8)
C636 C637 1.361(8)
C636 H63H 0.9300
C637 C645 1.366(7)
C637 H63I 0.9300
C641 N642 1.513(7)
C641 H64A 0.9700
C641 H64B 0.9700
N642 C643 1.512(6)
N642 C644 1.516(7)
N642 H64J 0.9100
C643 H64C 0.9600
C643 H64D 0.9600
C643 H64E 0.9600
C644 C645 1.494(8)
C644 H64F 0.9700
C644 H64G 0.9700
C645 C646 1.422(7)
C646 C647 1.354(7)
C646 H64H 0.9300
C647 H64I 0.9300
B1 F11 1.364(16)
B1 F14 1.369(16)
B1 F13 1.386(16)
B1 F12 1.392(16)
B1B F11B 1.359(12)
B1B F14B 1.363(13)
B1B F12B 1.378(13)
B1B F13B 1.403(12)
B2 F21 1.344(7)
B2 F24 1.382(7)
B2 F22 1.389(7)
B2 F23 1.402(7)
B3 F31 1.345(7)
B3 F32 1.366(7)
B3 F33 1.391(8)
B3 F34 1.398(7)
B4 F44 1.370(8)
B4 F41 1.382(7)
B4 F42 1.387(7)
B4 F43 1.391(8)
O500 C501 1.187(9)
C500 C501 1.521(14)
C500 H50A 0.9600
C500 H50B 0.9600
C500 H50C 0.9600
C501 C502 1.406(12)
C502 H50D 0.9600
C502 H50E 0.9600
C502 H50F 0.9600
O600 C601 1.219(9)
C600 C601 1.487(10)
C600 H60A 0.9600
C600 H60B 0.9600
C600 H60C 0.9600
C601 C602 1.449(9)
C602 H60D 0.9600
C602 H60E 0.9600
C602 H60F 0.9600
O700 C701 1.193(7)
C700 C701 1.476(9)
C700 H70A 0.9600
C700 H70B 0.9600
C700 H70C 0.9600
C701 C702 1.479(9)
C702 H70D 0.9600
C702 H70E 0.9600
C702 H70F 0.9600
O800 C801 1.279(11)
C800 C801 1.410(13)
C800 H80A 0.9600
C800 H80B 0.9600
C800 H80C 0.9600
C801 C802 1.452(12)
C802 H80D 0.9600
C802 H80E 0.9600
C802 H80F 0.9600
